data_2204957
loop_
_publ_author_name
'K. Ravikumar'
'B. Sridhar'
'M. Mahesh'
'V. V. Narayana Reddy'

_publ_section_title
;
 A diastereoisomer of furo[3,2-<i>c</i>]quinoline
;
_journal_issue 1
_journal_name_full 'Acta Crystallographica Section E'
_journal_page_first o102
_journal_page_last o104
_journal_paper_doi 10.1107/S1600536804032283
_journal_volume 61
_journal_year 2005
_chemical_formula_iupac 'C17 H15 Cl F N O'
_chemical_formula_moiety 'C17 H15 Cl F N O'
_chemical_formula_sum 'C17 H15 Cl F N O'
_chemical_formula_weight 303.75
_chemical_name_systematic
;
7-chloro-8-fluoro-4-phenyl-2,3,3a,4,5,9b-hexahydrofuro[3,2-c]quinoline
;
_space_group_IT_number 15
_symmetry_cell_setting monoclinic
_symmetry_space_group_name_Hall '-C 2yc'
_symmetry_space_group_name_H-M 'C 1 2/c 1'
_atom_sites_solution_hydrogens geom
_atom_sites_solution_primary direct
_atom_sites_solution_secondary difmap
_audit_creation_method SHELXL-97
_cell_angle_alpha 90
_cell_angle_beta 102.490(2)
_cell_angle_gamma 90
_cell_formula_units_Z 8
_cell_length_a 25.826(2)
_cell_length_b 6.8065(6)
_cell_length_c 17.2924(16)
_cell_measurement_reflns_used 5098
_cell_measurement_temperature 273(2)
_cell_measurement_theta_max 21.22
_cell_measurement_theta_min 2.41
_cell_volume 2967.8(4)
_computing_cell_refinement 'SAINT (Bruker, 2001)'
_computing_data_collection 'SMART (Bruker, 2001)'
_computing_data_reduction SAINT
_computing_molecular_graphics 'Ortep-3 (Farrugia, 1997) and PLATON (Spek, 2003)'
_computing_publication_material 'SHELXL97 and PARST (Nardelli, 1995)'
_computing_structure_refinement 'SHELXL97 (Sheldrick, 1997'
_computing_structure_solution 'SHELXS97 (Sheldrick, 1997)'
_diffrn_ambient_temperature 273(2)
_diffrn_measured_fraction_theta_full 0.997
_diffrn_measured_fraction_theta_max 0.997
_diffrn_measurement_device 'Bruker SMART APEX CCD area-detector'
_diffrn_measurement_device_type 'Bruker SMART APEX CCD area-detector'
_diffrn_measurement_method \w
_diffrn_radiation_monochromator graphite
_diffrn_radiation_source 'fine-focus sealed tube'
_diffrn_radiation_type MoK\a
_diffrn_radiation_wavelength 0.71073
_diffrn_reflns_av_R_equivalents 0.0281
_diffrn_reflns_limit_h_max 30
_diffrn_reflns_limit_h_min -28
_diffrn_reflns_limit_k_max 7
_diffrn_reflns_limit_k_min -8
_diffrn_reflns_limit_l_max 20
_diffrn_reflns_limit_l_min -20
_diffrn_reflns_number 7178
_diffrn_reflns_theta_full 25
_diffrn_reflns_theta_max 25
_diffrn_reflns_theta_min 1.62
_diffrn_standards_number 0
_exptl_absorpt_coefficient_mu 0.266
_exptl_absorpt_correction_type none
_exptl_crystal_colour colorless
_exptl_crystal_density_diffrn 1.36
_exptl_crystal_density_method 'not measured'
_exptl_crystal_description needle
_exptl_crystal_F_000 1264
_exptl_crystal_size_max 0.20
_exptl_crystal_size_mid 0.15
_exptl_crystal_size_min 0.10
_refine_diff_density_max 0.388
_refine_diff_density_min -0.279
_refine_ls_extinction_method none
_refine_ls_goodness_of_fit_ref 1.156
_refine_ls_hydrogen_treatment constr
_refine_ls_matrix_type full
_refine_ls_number_parameters 190
_refine_ls_number_reflns 2607
_refine_ls_number_restraints 0
_refine_ls_restrained_S_all 1.156
_refine_ls_R_factor_all 0.0836
_refine_ls_R_factor_gt 0.0658
_refine_ls_shift/su_max 0.001
_refine_ls_shift/su_mean 0.000
_refine_ls_structure_factor_coef Fsqd
_refine_ls_weighting_details 'calc w=1/[\s^2^(Fo^2^)+(0.0698P)^2^+1.7065P] where P=(Fo^2^+2Fc^2^)/3'
_refine_ls_weighting_scheme calc
_refine_ls_wR_factor_gt 0.1458
_refine_ls_wR_factor_ref 0.1545
_reflns_number_gt 2074
_reflns_number_total 2607
_reflns_threshold_expression I>2\s(I)
_cod_data_source_file rz6028.cif
_cod_data_source_block I
_cod_depositor_comments
;
The following automatic conversions were performed:
'_symmetry_cell_setting' value 'Monoclinic' changed to 'monoclinic'
according to '/home/saulius/struct/CIF-dictionaries/cif_core.dic'
dictionary named 'cif_core.dic' version 2.4.1 from 2010-06-29.

Automatic conversion script
Id: cif_fix_enum 1527 2010-12-29 10:47:43Z saulius 

The following automatic conversions were performed:

'_symmetry_cell_setting' value 'Monoclinic' changed to 'monoclinic'
according to /home/saulius/struct/CIF-dictionaries/cif_core.dic
dictionary named 'cif_core.dic' version 2.4.1 from 2010-06-29.

Automatic conversion script
Id: cif_fix_values 1715 2011-07-08 13:25:40Z adriana 
;
_cod_original_sg_symbol_H-M 'C 2/c'
_cod_database_code 2204957
_cod_database_fobs_code 2204957

loop_
_symmetry_equiv_pos_as_xyz
'x, y, z'
'-x, y, -z+1/2'
'x+1/2, y+1/2, z'
'-x+1/2, y+1/2, -z+1/2'
'-x, -y, -z'
'x, -y, z-1/2'
'-x+1/2, -y+1/2, -z'
'x+1/2, -y+1/2, z-1/2'

loop_
_atom_site_label
_atom_site_fract_x
_atom_site_fract_y
_atom_site_fract_z
_atom_site_U_iso_or_equiv
_atom_site_adp_type
_atom_site_calc_flag
_atom_site_refinement_flags
_atom_site_occupancy
_atom_site_type_symbol
Cl1 1.10033(3) 1.16166(14) 0.11297(5) 0.0598(3) Uani d . 1 Cl
F1 1.09269(8) 0.7454(3) 0.06877(14) 0.0773(7) Uani d . 1 F
O1 0.92619(9) 0.4753(3) 0.14844(14) 0.0592(6) Uani d . 1 O
C1 1.04737(12) 0.8173(5) 0.08544(17) 0.0465(8) Uani d . 1 C
C2 1.00440(12) 0.6981(4) 0.08050(17) 0.0452(8) Uani d . 1 C
H2 1.0068 0.5665 0.0673 0.054 Uiso calc R 1 H
C3 0.95731(11) 0.7700(4) 0.09486(16) 0.0370(7) Uani d . 1 C
C4 0.91125(12) 0.6314(4) 0.09259(18) 0.0433(7) Uani d . 1 C
H4 0.9001 0.5763 0.0392 0.052 Uiso calc R 1 H
C5 0.92008(15) 0.5521(5) 0.2226(2) 0.0652(10) Uani d . 1 C
H5A 0.952 0.6209 0.2487 0.078 Uiso calc R 1 H
H5B 0.9134 0.4466 0.2569 0.078 Uiso calc R 1 H
C6 0.87390(16) 0.6907(5) 0.2056(2) 0.0624(10) Uani d . 1 C
H6A 0.8824 0.8121 0.2351 0.075 Uiso calc R 1 H
H6B 0.843 0.6319 0.2198 0.075 Uiso calc R 1 H
C7 0.86375(12) 0.7288(4) 0.11668(19) 0.0452(8) Uani d . 1 C
H7 0.8314 0.6594 0.0908 0.054 Uiso calc R 1 H
C8 0.85844(11) 0.9461(4) 0.09243(17) 0.0416(7) Uani d . 1 C
H8 0.8544 0.9529 0.0348 0.05 Uiso calc R 1 H
C9 0.95417(11) 0.9682(4) 0.11496(16) 0.0380(7) Uani d . 1 C
C10 0.99884(12) 1.0862(4) 0.12160(17) 0.0422(7) Uani d . 1 C
H10 0.9974 1.2171 0.1364 0.051 Uiso calc R 1 H
C11 1.04508(11) 1.0120(5) 0.10660(16) 0.0416(7) Uani d . 1 C
C12 0.81072(12) 1.0436(4) 0.11298(18) 0.0438(7) Uani d . 1 C
C13 0.76210(14) 1.0271(6) 0.0618(2) 0.0700(11) Uani d . 1 C
H13 0.7592 0.9564 0.0151 0.084 Uiso calc R 1 H
C14 0.71789(15) 1.1131(7) 0.0786(3) 0.0875(14) Uani d . 1 C
H14 0.6854 1.0992 0.0432 0.105 Uiso calc R 1 H
C15 0.72060(15) 1.2190(6) 0.1465(3) 0.0766(12) Uani d . 1 C
H15 0.6905 1.2783 0.1573 0.092 Uiso calc R 1 H
C16 0.76855(16) 1.2361(6) 0.1984(3) 0.0737(11) Uani d . 1 C
H16 0.7711 1.3068 0.2451 0.088 Uiso calc R 1 H
C17 0.81330(13) 1.1489(5) 0.1818(2) 0.0601(9) Uani d . 1 C
H17 0.8456 1.1616 0.2177 0.072 Uiso calc R 1 H
N1 0.90741(9) 1.0447(3) 0.12859(16) 0.0465(7) Uani d . 1 N
H1 0.9074 1.1474 0.1576 0.056 Uiso calc R 1 H

loop_
_atom_site_aniso_label
_atom_site_aniso_U_11
_atom_site_aniso_U_22
_atom_site_aniso_U_33
_atom_site_aniso_U_12
_atom_site_aniso_U_13
_atom_site_aniso_U_23
Cl1 0.0391(5) 0.0809(7) 0.0615(5) -0.0120(4) 0.0154(4) -0.0080(5)
F1 0.0442(12) 0.0899(16) 0.1043(16) 0.0166(11) 0.0303(11) -0.0222(13)
O1 0.0702(16) 0.0276(11) 0.0843(17) 0.0056(11) 0.0269(13) 0.0054(11)
C1 0.0362(17) 0.058(2) 0.0466(17) 0.0152(16) 0.0123(13) -0.0055(15)
C2 0.050(2) 0.0384(17) 0.0495(18) 0.0122(15) 0.0164(14) -0.0092(14)
C3 0.0425(17) 0.0327(15) 0.0364(15) 0.0045(13) 0.0101(12) -0.0004(12)
C4 0.0482(18) 0.0337(16) 0.0490(17) -0.0009(14) 0.0127(14) -0.0085(13)
C5 0.075(3) 0.058(2) 0.066(2) -0.003(2) 0.0217(19) 0.0156(19)
C6 0.083(3) 0.0421(19) 0.072(2) 0.0027(18) 0.039(2) 0.0046(17)
C7 0.0413(18) 0.0359(16) 0.0601(19) -0.0065(13) 0.0144(14) -0.0104(14)
C8 0.0370(17) 0.0418(17) 0.0474(16) 0.0027(13) 0.0126(13) -0.0031(14)
C9 0.0378(17) 0.0314(15) 0.0463(16) 0.0064(13) 0.0121(13) 0.0029(12)
C10 0.0444(18) 0.0319(15) 0.0518(18) 0.0013(14) 0.0139(14) -0.0009(13)
C11 0.0333(16) 0.0551(19) 0.0360(15) 0.0017(14) 0.0068(12) 0.0016(13)
C12 0.0391(18) 0.0383(17) 0.0574(18) 0.0063(14) 0.0179(14) 0.0055(14)
C13 0.039(2) 0.090(3) 0.077(2) 0.0123(19) 0.0043(18) -0.014(2)
C14 0.040(2) 0.118(4) 0.100(3) 0.018(2) 0.005(2) -0.010(3)
C15 0.044(2) 0.083(3) 0.111(3) 0.017(2) 0.034(2) 0.004(3)
C16 0.066(3) 0.078(3) 0.087(3) 0.008(2) 0.037(2) -0.020(2)
C17 0.0398(19) 0.071(2) 0.072(2) 0.0021(17) 0.0158(16) -0.0138(19)
N1 0.0399(15) 0.0278(13) 0.0766(18) 0.0021(11) 0.0233(13) -0.0091(12)

loop_
_atom_type_symbol
_atom_type_description
_atom_type_scat_dispersion_real
_atom_type_scat_dispersion_imag
_atom_type_scat_source
C C 0.0033 0.0016 'International Tables Vol C Tables 4.2.6.8 and 6.1.1.4'
H H 0 0 'International Tables Vol C Tables 4.2.6.8 and 6.1.1.4'
N N 0.0061 0.0033 'International Tables Vol C Tables 4.2.6.8 and 6.1.1.4'
O O 0.0106 0.006 'International Tables Vol C Tables 4.2.6.8 and 6.1.1.4'
F F 0.0171 0.0103 'International Tables Vol C Tables 4.2.6.8 and 6.1.1.4'
Cl Cl 0.1484 0.1585 'International Tables Vol C Tables 4.2.6.8 and 6.1.1.4'

loop_
_geom_angle_atom_site_label_1
_geom_angle_atom_site_label_2
_geom_angle_atom_site_label_3
_geom_angle
C5 O1 C4 105.6(2)
F1 C1 C2 120.1(3)
F1 C1 C11 119.4(3)
C2 C1 C11 120.5(3)
C1 C2 C3 121.0(3)
C1 C2 H2 119.5
C3 C2 H2 119.5
C2 C3 C9 119.1(3)
C2 C3 C4 119.5(3)
C9 C3 C4 121.3(3)
O1 C4 C3 110.5(2)
O1 C4 C7 104.7(2)
C3 C4 C7 113.3(2)
O1 C4 H4 109.4
C3 C4 H4 109.4
C7 C4 H4 109.4
O1 C5 C6 107.0(3)
O1 C5 H5A 110.3
C6 C5 H5A 110.3
O1 C5 H5B 110.3
C6 C5 H5B 110.3
H5A C5 H5B 108.6
C5 C6 C7 105.1(3)
C5 C6 H6A 110.7
C7 C6 H6A 110.7
C5 C6 H6B 110.7
C7 C6 H6B 110.7
H6A C6 H6B 108.8
C6 C7 C4 103.2(3)
C6 C7 C8 115.1(2)
C4 C7 C8 111.9(2)
C6 C7 H7 108.8
C4 C7 H7 108.8
C8 C7 H7 108.8
N1 C8 C12 112.1(2)
N1 C8 C7 108.1(2)
C12 C8 C7 112.9(2)
N1 C8 H8 107.9
C12 C8 H8 107.9
C7 C8 H8 107.9
N1 C9 C10 120.6(3)
N1 C9 C3 120.4(3)
C10 C9 C3 119.1(3)
C11 C10 C9 120.8(3)
C11 C10 H10 119.6
C9 C10 H10 119.6
C10 C11 C1 119.5(3)
C10 C11 Cl1 120.6(2)
C1 C11 Cl1 119.9(2)
C13 C12 C17 117.7(3)
C13 C12 C8 119.4(3)
C17 C12 C8 122.9(3)
C14 C13 C12 121.1(4)
C14 C13 H13 119.5
C12 C13 H13 119.5
C15 C14 C13 121.2(4)
C15 C14 H14 119.4
C13 C14 H14 119.4
C14 C15 C16 118.6(4)
C14 C15 H15 120.7
C16 C15 H15 120.7
C15 C16 C17 120.4(4)
C15 C16 H16 119.8
C17 C16 H16 119.8
C12 C17 C16 121.0(3)
C12 C17 H17 119.5
C16 C17 H17 119.5
C9 N1 C8 117.7(2)
C9 N1 H1 121.1
C8 N1 H1 121.1

loop_
_geom_bond_atom_site_label_1
_geom_bond_atom_site_label_2
_geom_bond_distance
_geom_bond_publ_flag
Cl1 C11 1.737(3) y
F1 C1 1.356(3) y
O1 C5 1.425(4) y
O1 C4 1.431(4) y
C1 C2 1.362(4) ?
C1 C11 1.380(4) ?
C2 C3 1.382(4) ?
C2 H2 0.93 ?
C3 C9 1.400(4) ?
C3 C4 1.512(4) ?
C4 C7 1.529(4) ?
C4 H4 0.98 ?
C5 C6 1.499(5) ?
C5 H5A 0.97 ?
C5 H5B 0.97 ?
C6 C7 1.526(4) ?
C6 H6A 0.97 ?
C6 H6B 0.97 ?
C7 C8 1.535(4) ?
C7 H7 0.98 ?
C8 C12 1.508(4) ?
C8 H8 0.98 ?
N1 C8 1.449(4) y
N1 C9 1.381(3) y
C9 C10 1.390(4) ?
C10 C11 1.372(4) ?
C10 H10 0.93 ?
C12 C13 1.375(4) ?
C12 C17 1.379(4) ?
C13 C14 1.369(5) ?
C13 H13 0.93 ?
C14 C15 1.367(6) ?
C14 H14 0.93 ?
C15 C16 1.368(6) ?
C15 H15 0.93 ?
C16 C17 1.383(5) ?
C16 H16 0.93 ?
C17 H17 0.93 ?
N1 H1 0.86 ?

loop_
_geom_hbond_atom_site_label_D
_geom_hbond_atom_site_label_H
_geom_hbond_atom_site_label_A
_geom_hbond_site_symmetry_A
_geom_hbond_distance_DH
_geom_hbond_distance_HA
_geom_hbond_distance_DA
_geom_hbond_angle_DHA
N1 H1 O1 1_565 0.86 2.30 2.979(3) 136
C10 H10 O1 1_565 0.93 2.58 3.336(4) 138
C6 H6A N1 1_555 0.97 2.61 2.971(4) 102

loop_
_geom_torsion_atom_site_label_1
_geom_torsion_atom_site_label_2
_geom_torsion_atom_site_label_3
_geom_torsion_atom_site_label_4
_geom_torsion
F1 C1 C2 C3 -178.0(3)
C11 C1 C2 C3 1.4(5)
C1 C2 C3 C9 -0.2(4)
C1 C2 C3 C4 -177.1(3)
C5 O1 C4 C3 83.2(3)
C5 O1 C4 C7 -39.0(3)
C2 C3 C4 O1 57.9(3)
C9 C3 C4 O1 -119.0(3)
C2 C3 C4 C7 175.0(3)
C9 C3 C4 C7 -1.9(4)
C4 O1 C5 C6 33.9(3)
O1 C5 C6 C7 -14.7(4)
C5 C6 C7 C4 -8.5(3)
C5 C6 C7 C8 -130.6(3)
O1 C4 C7 C6 28.7(3)
C3 C4 C7 C6 -91.7(3)
O1 C4 C7 C8 153.0(2)
C3 C4 C7 C8 32.6(3)
C6 C7 C8 N1 59.9(3)
C4 C7 C8 N1 -57.5(3)
C6 C7 C8 C12 -64.7(3)
C4 C7 C8 C12 178.0(2)
C2 C3 C9 N1 179.1(3)
C4 C3 C9 N1 -4.0(4)
C2 C3 C9 C10 -1.4(4)
C4 C3 C9 C10 175.5(3)
N1 C9 C10 C11 -178.7(3)
C3 C9 C10 C11 1.8(4)
C9 C10 C11 C1 -0.6(4)
C9 C10 C11 Cl1 178.6(2)
F1 C1 C11 C10 178.4(3)
C2 C1 C11 C10 -1.0(4)
F1 C1 C11 Cl1 -0.9(4)
C2 C1 C11 Cl1 179.8(2)
N1 C8 C12 C13 153.3(3)
C7 C8 C12 C13 -84.4(4)
N1 C8 C12 C17 -27.2(4)
C7 C8 C12 C17 95.1(4)
C17 C12 C13 C14 0.3(6)
C8 C12 C13 C14 179.8(4)
C12 C13 C14 C15 0.3(7)
C13 C14 C15 C16 -0.7(7)
C14 C15 C16 C17 0.5(7)
C13 C12 C17 C16 -0.5(5)
C8 C12 C17 C16 180.0(3)
C15 C16 C17 C12 0.1(6)
C10 C9 N1 C8 156.4(3)
C3 C9 N1 C8 -24.2(4)
C12 C8 N1 C9 179.3(2)
C7 C8 N1 C9 54.3(3)
